data_7064346
loop_
_publ_author_name
'Rayasingh, Amlan Ranjan'
'Manivannan, Vadivelu'

_publ_section_title
;
 Synthesis, structure, and catalytic- and bio-activity of some metal
 complexes and a coordination polymer featuring imidazo[1,5-a]pyridine and
 chromen[4,3-b]pyrrole-4-one
;
_journal_issue 16
_journal_name_full 'New Journal of Chemistry'
_journal_page_first 6746
_journal_page_last 6760
_journal_paper_doi 10.1039/D6NJ00431H
_journal_volume 50
_journal_year 2026
_chemical_formula_moiety 'C18 H12 Br Cl2 N3 Pd, 0.5[C3H7NO]'
_chemical_formula_sum 'C19.5 H15.5 Br Cl2 N3.5 O0.5 Pd'
_chemical_formula_weight 564.06
_space_group_crystal_system monoclinic
_space_group_IT_number 15
_space_group_name_Hall '-C 2yc'
_space_group_name_H-M_alt 'C 1 2/c 1'
_atom_sites_solution_hydrogens geom
_atom_sites_solution_primary dual
_audit_creation_date 2025-04-22
_audit_creation_method
;
Olex2 1.5
(compiled 2023.08.24 svn.re1ec1418 for OlexSys, GUI svn.r6817)
;
_audit_update_record
;
2025-05-24 deposited with the CCDC.	2026-03-24 downloaded from the CCDC.
;
_cell_angle_alpha 90
_cell_angle_beta 118.195(2)
_cell_angle_gamma 90
_cell_formula_units_Z 8
_cell_length_a 26.286(2)
_cell_length_b 11.0439(9)
_cell_length_c 15.2328(13)
_cell_measurement_reflns_used 4567
_cell_measurement_temperature 297.00
_cell_measurement_theta_max 25.13
_cell_measurement_theta_min 2.28
_cell_volume 3897.4(6)
_computing_cell_refinement 'SAINT V8.40B (?, 2016)'
_computing_data_reduction 'SAINT V8.40B (?, 2016)'
_computing_molecular_graphics 'Olex2 1.5 (Dolomanov et al., 2009)'
_computing_publication_material 'Olex2 1.5 (Dolomanov et al., 2009)'
_computing_structure_refinement 'SHELXL 2018/3 (Sheldrick, 2015)'
_computing_structure_solution 'SHELXT 2018/2 (Sheldrick, 2018)'
_diffrn_ambient_temperature 297.00
_diffrn_detector 'CCD area detector'
_diffrn_detector_area_resol_mean 7.9
_diffrn_detector_type 'Bruker SMART CCD 1K area detector'
_diffrn_measured_fraction_theta_full 0.994
_diffrn_measured_fraction_theta_max 0.994
_diffrn_measurement_device 'three-circle diffractometer'
_diffrn_radiation_monochromator graphite
_diffrn_radiation_probe x-ray
_diffrn_radiation_type MoK\a
_diffrn_radiation_wavelength 0.71073
_diffrn_reflns_av_R_equivalents 0.0492
_diffrn_reflns_av_unetI/netI 0.0619
_diffrn_reflns_Laue_measured_fraction_full 0.994
_diffrn_reflns_Laue_measured_fraction_max 0.994
_diffrn_reflns_limit_h_max 31
_diffrn_reflns_limit_h_min -30
_diffrn_reflns_limit_k_max 12
_diffrn_reflns_limit_k_min -13
_diffrn_reflns_limit_l_max 18
_diffrn_reflns_limit_l_min -17
_diffrn_reflns_number 12662
_diffrn_reflns_point_group_measured_fraction_full 0.994
_diffrn_reflns_point_group_measured_fraction_max 0.994
_diffrn_reflns_theta_full 25.165
_diffrn_reflns_theta_max 25.165
_diffrn_reflns_theta_min 1.758
_diffrn_source 'sealed X-ray tube'
_diffrn_source_current 1.4
_diffrn_source_power 0.07
_diffrn_source_target Mo
_diffrn_source_voltage 50.0
_diffrn_standards_number 0
_exptl_absorpt_coefficient_mu 3.291
_exptl_absorpt_correction_T_max 0.7452
_exptl_absorpt_correction_T_min 0.6394
_exptl_absorpt_correction_type multi-scan
_exptl_absorpt_process_details
;
SADABS-2016/2 (Bruker,2016/2) was used for absorption correction.
wR2(int) was 0.0718 before and 0.0590 after correction.
The Ratio of minimum to maximum transmission is 0.8580.
The \l/2 correction factor is Not present.
;
_exptl_crystal_colour 'metallic yellow'
_exptl_crystal_colour_lustre metallic
_exptl_crystal_colour_primary yellow
_exptl_crystal_density_diffrn 1.923
_exptl_crystal_description block
_exptl_crystal_F_000 2208
_exptl_crystal_size_max 0.14
_exptl_crystal_size_mid 0.08
_exptl_crystal_size_min 0.075
_refine_diff_density_max 0.960
_refine_diff_density_min -0.575
_refine_diff_density_rms 0.132
_refine_ls_extinction_method none
_refine_ls_goodness_of_fit_ref 1.160
_refine_ls_hydrogen_treatment constr
_refine_ls_matrix_type full
_refine_ls_number_parameters 226
_refine_ls_number_reflns 3476
_refine_ls_number_restraints 0
_refine_ls_restrained_S_all 1.160
_refine_ls_R_factor_all 0.0929
_refine_ls_R_factor_gt 0.0662
_refine_ls_shift/su_max 0.001
_refine_ls_shift/su_mean 0.000
_refine_ls_structure_factor_coef Fsqd
_refine_ls_weighting_details 'w=1/[\s^2^(Fo^2^)+(0.0098P)^2^+56.5257P] where P=(Fo^2^+2Fc^2^)/3'
_refine_ls_weighting_scheme calc
_refine_ls_wR_factor_gt 0.1096
_refine_ls_wR_factor_ref 0.1199
_reflns_Friedel_coverage 0.000
_reflns_number_gt 2617
_reflns_number_total 3476
_reflns_threshold_expression 'I > 2\s(I)'
_cod_data_source_file d6nj00431h2.cif
_cod_data_source_block 2g
_cod_depositor_comments 'Adding full bibliography for 7064343--7064354.cif.'
_cod_original_formula_sum 'C19.50 H15.50 Br Cl2 N3.50 O0.50 Pd'
_cod_database_code 7064346
_shelx_shelxl_version_number 2018/3
_shelx_space_group_comment
;
The symmetry employed for this shelxl refinement is uniquely defined
by the following loop, which should always be used as a source of
symmetry information in preference to the above space-group names.
They are only intended as comments.
;
_shelx_estimated_absorpt_t_max 0.790
_shelx_estimated_absorpt_t_min 0.656
_olex2_refinement_description
;
1. Fixed Uiso
 At 1.2 times of:
  All C(H) groups
2.a Aromatic/amide H refined with riding coordinates:
 C1(H1), C2(H2), C3(H3), C4(H4), C8(H8), C9(H9), C10(H10), C11(H11), C14(H14),
 C15(H15), C16(H16), C17(H17)
;
_smtbx_masks_void_probe_radius 1.2
_smtbx_masks_void_truncation_radius 1.2
_olex2_submission_special_instructions 'No special instructions were received'

loop_
_space_group_symop_operation_xyz
'x, y, z'
'-x, y, -z+1/2'
'x+1/2, y+1/2, z'
'-x+1/2, y+1/2, -z+1/2'
'-x, -y, -z'
'x, -y, z-1/2'
'-x+1/2, -y+1/2, -z'
'x+1/2, -y+1/2, z-1/2'

loop_
_atom_site_label
_atom_site_type_symbol
_atom_site_fract_x
_atom_site_fract_y
_atom_site_fract_z
_atom_site_U_iso_or_equiv
_atom_site_adp_type
_atom_site_occupancy
_atom_site_site_symmetry_order
_atom_site_calc_flag
_atom_site_refinement_flags_posn
_atom_site_refinement_flags_adp
_atom_site_refinement_flags_occupancy
_atom_site_disorder_assembly
_atom_site_disorder_group
Pd1 Pd 0.71099(3) 0.94221(6) 0.82169(5) 0.0347(2) Uani 1 1 d . . . . .
Br1 Br 0.52491(5) 0.76483(13) 0.64928(9) 0.0811(4) Uani 1 1 d . . . . .
Cl1 Cl 0.73866(11) 1.1148(2) 0.91451(17) 0.0571(7) Uani 1 1 d . . . . .
Cl2 Cl 0.63399(10) 1.0424(2) 0.70078(17) 0.0544(6) Uani 1 1 d . . . . .
N1 N 0.7765(3) 0.8417(6) 0.9291(5) 0.0358(16) Uani 1 1 d . . . . .
N2 N 0.6912(3) 0.7773(6) 0.7534(5) 0.0324(15) Uani 1 1 d . . . . .
N3 N 0.6539(3) 0.6043(6) 0.6835(5) 0.0360(16) Uani 1 1 d . . . . .
C1 C 0.8206(4) 0.8846(9) 1.0137(6) 0.047(2) Uani 1 1 d . . . . .
H1 H 0.822213 0.966799 1.027955 0.056 Uiso 1 1 calc R U . . .
C2 C 0.8628(4) 0.8095(10) 1.0788(7) 0.055(3) Uani 1 1 d . . . . .
H2 H 0.893029 0.841003 1.136473 0.066 Uiso 1 1 calc R U . . .
C3 C 0.8609(4) 0.6884(9) 1.0596(7) 0.053(3) Uani 1 1 d . . . . .
H3 H 0.889168 0.636777 1.104402 0.064 Uiso 1 1 calc R U . . .
C4 C 0.8166(3) 0.6442(8) 0.9731(6) 0.045(2) Uani 1 1 d . . . . .
H4 H 0.815289 0.562290 0.957903 0.054 Uiso 1 1 calc R U . . .
C5 C 0.7738(3) 0.7213(8) 0.9083(6) 0.040(2) Uani 1 1 d . . . . .
C6 C 0.7247(3) 0.6867(8) 0.8158(6) 0.037(2) Uani 1 1 d . . . . .
C7 C 0.7010(3) 0.5747(8) 0.7749(6) 0.038(2) Uani 1 1 d . . . . .
C8 C 0.7106(4) 0.4532(8) 0.8028(7) 0.048(2) Uani 1 1 d . . . . .
H8 H 0.741309 0.431535 0.863937 0.058 Uiso 1 1 calc R U . . .
C9 C 0.6755(4) 0.3673(9) 0.7412(8) 0.058(3) Uani 1 1 d . . . . .
H9 H 0.681646 0.286419 0.760409 0.069 Uiso 1 1 calc R U . . .
C10 C 0.6294(4) 0.3992(9) 0.6475(7) 0.055(3) Uani 1 1 d . . . . .
H10 H 0.606251 0.338847 0.604729 0.066 Uiso 1 1 calc R U . . .
C11 C 0.6185(4) 0.5165(8) 0.6194(7) 0.050(2) Uani 1 1 d . . . . .
H11 H 0.587796 0.537478 0.558107 0.060 Uiso 1 1 calc R U . . .
C12 C 0.6495(3) 0.7271(7) 0.6733(6) 0.036(2) Uani 1 1 d . . . . .
C13 C 0.6072(4) 0.7858(7) 0.5802(6) 0.040(2) Uani 1 1 d . . . . .
C14 C 0.6248(4) 0.8174(8) 0.5096(6) 0.048(2) Uani 1 1 d . . . . .
H14 H 0.662521 0.802333 0.522331 0.058 Uiso 1 1 calc R U . . .
C15 C 0.5860(5) 0.8710(9) 0.4210(7) 0.059(3) Uani 1 1 d . . . . .
H15 H 0.597765 0.892378 0.374319 0.071 Uiso 1 1 calc R U . . .
C16 C 0.5310(5) 0.8926(10) 0.4015(8) 0.071(3) Uani 1 1 d . . . . .
H16 H 0.505617 0.929781 0.341997 0.085 Uiso 1 1 calc R U . . .
C17 C 0.5123(4) 0.8607(9) 0.4677(7) 0.062(3) Uani 1 1 d . . . . .
H17 H 0.474265 0.875113 0.453156 0.075 Uiso 1 1 calc R U . . .
C18 C 0.5503(4) 0.8067(8) 0.5567(6) 0.046(2) Uani 1 1 d . . . . .

loop_
_atom_site_aniso_label
_atom_site_aniso_U_11
_atom_site_aniso_U_22
_atom_site_aniso_U_33
_atom_site_aniso_U_23
_atom_site_aniso_U_13
_atom_site_aniso_U_12
Pd1 0.0300(3) 0.0361(4) 0.0316(4) 0.0030(3) 0.0093(3) 0.0010(3)
Br1 0.0474(6) 0.1179(11) 0.0821(9) 0.0319(8) 0.0340(6) 0.0178(7)
Cl1 0.0640(16) 0.0433(14) 0.0451(14) -0.0069(11) 0.0104(12) -0.0029(12)
Cl2 0.0463(13) 0.0426(13) 0.0471(14) 0.0037(11) -0.0004(11) 0.0111(11)
N1 0.031(4) 0.045(4) 0.029(4) 0.009(3) 0.012(3) 0.005(3)
N2 0.023(4) 0.035(4) 0.034(4) 0.004(3) 0.009(3) 0.006(3)
N3 0.033(4) 0.031(4) 0.041(4) 0.001(3) 0.015(3) 0.001(3)
C1 0.037(5) 0.058(6) 0.033(5) -0.002(5) 0.006(4) 0.004(5)
C2 0.041(6) 0.077(8) 0.036(5) 0.006(5) 0.009(5) 0.000(5)
C3 0.035(5) 0.069(7) 0.041(6) 0.021(5) 0.006(5) 0.020(5)
C4 0.038(5) 0.051(6) 0.035(5) 0.016(4) 0.009(4) 0.012(4)
C5 0.036(5) 0.046(6) 0.036(5) 0.010(4) 0.016(4) 0.005(4)
C6 0.026(4) 0.041(5) 0.036(5) 0.004(4) 0.008(4) 0.009(4)
C7 0.030(4) 0.046(6) 0.034(5) 0.014(4) 0.012(4) 0.010(4)
C8 0.054(6) 0.043(5) 0.047(6) 0.010(5) 0.022(5) 0.011(5)
C9 0.074(7) 0.035(5) 0.070(7) 0.010(5) 0.038(6) 0.009(5)
C10 0.060(7) 0.044(6) 0.063(7) -0.009(5) 0.031(6) -0.010(5)
C11 0.052(6) 0.049(6) 0.045(6) 0.000(5) 0.019(5) 0.001(5)
C12 0.027(5) 0.039(5) 0.035(5) 0.002(4) 0.008(4) 0.005(4)
C13 0.039(5) 0.037(5) 0.030(5) -0.001(4) 0.006(4) -0.007(4)
C14 0.045(5) 0.048(6) 0.033(5) -0.007(4) 0.002(4) -0.003(5)
C15 0.072(8) 0.059(7) 0.041(6) 0.006(5) 0.022(6) -0.005(6)
C16 0.072(8) 0.066(7) 0.047(6) 0.027(6) 0.005(6) 0.019(6)
C17 0.043(6) 0.063(7) 0.053(7) -0.002(5) 0.000(5) 0.005(5)
C18 0.031(5) 0.056(6) 0.034(5) 0.004(4) 0.001(4) -0.003(4)

loop_
_atom_type_symbol
_atom_type_description
_atom_type_scat_dispersion_real
_atom_type_scat_dispersion_imag
_atom_type_scat_source
C C 0.0033 0.0016 'International Tables Vol C Tables 4.2.6.8 and 6.1.1.4'
H H 0.0000 0.0000 'International Tables Vol C Tables 4.2.6.8 and 6.1.1.4'
Br Br -0.2901 2.4595 'International Tables Vol C Tables 4.2.6.8 and 6.1.1.4'
Cl Cl 0.1484 0.1585 'International Tables Vol C Tables 4.2.6.8 and 6.1.1.4'
N N 0.0061 0.0033 'International Tables Vol C Tables 4.2.6.8 and 6.1.1.4'
O O 0.0106 0.0060 'International Tables Vol C Tables 4.2.6.8 and 6.1.1.4'
Pd Pd -0.9988 1.0072 'International Tables Vol C Tables 4.2.6.8 and 6.1.1.4'

loop_
_geom_angle_atom_site_label_1
_geom_angle_atom_site_label_2
_geom_angle_atom_site_label_3
_geom_angle
_geom_angle_site_symmetry_1
_geom_angle_site_symmetry_3
_geom_angle_publ_flag
Cl2 Pd1 Cl1 89.80(9) . . ?
N1 Pd1 Cl1 93.2(2) . . ?
N1 Pd1 Cl2 175.9(2) . . ?
N2 Pd1 Cl1 173.50(19) . . ?
N2 Pd1 Cl2 96.10(18) . . ?
N2 Pd1 N1 80.8(3) . . ?
C1 N1 Pd1 126.2(6) . . ?
C1 N1 C5 119.5(7) . . ?
C5 N1 Pd1 114.3(5) . . ?
C6 N2 Pd1 111.8(5) . . ?
C12 N2 Pd1 138.5(5) . . ?
C12 N2 C6 108.4(7) . . ?
C11 N3 C7 121.7(7) . . ?
C12 N3 C7 109.6(7) . . ?
C12 N3 C11 128.7(7) . . ?
N1 C1 H1 119.4 . . ?
N1 C1 C2 121.2(9) . . ?
C2 C1 H1 119.4 . . ?
C1 C2 H2 119.9 . . ?
C3 C2 C1 120.3(9) . . ?
C3 C2 H2 119.9 . . ?
C2 C3 H3 120.5 . . ?
C2 C3 C4 118.9(8) . . ?
C4 C3 H3 120.5 . . ?
C3 C4 H4 120.0 . . ?
C3 C4 C5 120.0(9) . . ?
C5 C4 H4 120.0 . . ?
N1 C5 C4 120.0(8) . . ?
N1 C5 C6 114.2(7) . . ?
C4 C5 C6 125.7(8) . . ?
N2 C6 C5 117.9(7) . . ?
N2 C6 C7 109.4(7) . . ?
C7 C6 C5 132.6(7) . . ?
C6 C7 N3 103.7(7) . . ?
C8 C7 N3 118.5(8) . . ?
C8 C7 C6 137.7(8) . . ?
C7 C8 H8 120.0 . . ?
C9 C8 C7 119.9(9) . . ?
C9 C8 H8 120.0 . . ?
C8 C9 H9 119.8 . . ?
C8 C9 C10 120.4(9) . . ?
C10 C9 H9 119.8 . . ?
C9 C10 H10 119.6 . . ?
C11 C10 C9 120.8(9) . . ?
C11 C10 H10 119.6 . . ?
N3 C11 H11 120.7 . . ?
C10 C11 N3 118.6(9) . . ?
C10 C11 H11 120.7 . . ?
N2 C12 N3 108.9(7) . . ?
N2 C12 C13 128.7(7) . . ?
N3 C12 C13 122.1(7) . . ?
C14 C13 C12 118.4(8) . . ?
C18 C13 C12 123.5(8) . . ?
C18 C13 C14 118.0(8) . . ?
C13 C14 H14 120.1 . . ?
C15 C14 C13 119.8(9) . . ?
C15 C14 H14 120.1 . . ?
C14 C15 H15 119.7 . . ?
C16 C15 C14 120.6(10) . . ?
C16 C15 H15 119.7 . . ?
C15 C16 H16 119.5 . . ?
C15 C16 C17 121.0(9) . . ?
C17 C16 H16 119.5 . . ?
C16 C17 H17 120.2 . . ?
C16 C17 C18 119.5(10) . . ?
C18 C17 H17 120.2 . . ?
C13 C18 Br1 119.3(6) . . ?
C17 C18 Br1 119.7(7) . . ?
C17 C18 C13 121.0(9) . . ?

loop_
_geom_bond_atom_site_label_1
_geom_bond_atom_site_label_2
_geom_bond_distance
_geom_bond_site_symmetry_2
_geom_bond_publ_flag
Pd1 Cl1 2.278(2) . ?
Pd1 Cl2 2.278(2) . ?
Pd1 N1 2.052(6) . ?
Pd1 N2 2.039(6) . ?
Br1 C18 1.879(9) . ?
N1 C1 1.347(10) . ?
N1 C5 1.361(10) . ?
N2 C6 1.374(9) . ?
N2 C12 1.317(9) . ?
N3 C7 1.395(9) . ?
N3 C11 1.380(10) . ?
N3 C12 1.364(10) . ?
C1 H1 0.9300 . ?
C1 C2 1.365(12) . ?
C2 H2 0.9300 . ?
C2 C3 1.364(13) . ?
C3 H3 0.9300 . ?
C3 C4 1.372(12) . ?
C4 H4 0.9300 . ?
C4 C5 1.384(11) . ?
C5 C6 1.442(11) . ?
C6 C7 1.393(11) . ?
C7 C8 1.394(11) . ?
C8 H8 0.9300 . ?
C8 C9 1.348(12) . ?
C9 H9 0.9300 . ?
C9 C10 1.412(13) . ?
C10 H10 0.9300 . ?
C10 C11 1.352(12) . ?
C11 H11 0.9300 . ?
C12 C13 1.475(11) . ?
C13 C14 1.400(11) . ?
C13 C18 1.385(11) . ?
C14 H14 0.9300 . ?
C14 C15 1.384(12) . ?
C15 H15 0.9300 . ?
C15 C16 1.351(13) . ?
C16 H16 0.9300 . ?
C16 C17 1.360(14) . ?
C17 H17 0.9300 . ?
C17 C18 1.383(12) . ?

loop_
_geom_torsion_atom_site_label_1
_geom_torsion_atom_site_label_2
_geom_torsion_atom_site_label_3
_geom_torsion_atom_site_label_4
_geom_torsion
_geom_torsion_site_symmetry_1
_geom_torsion_site_symmetry_2
_geom_torsion_site_symmetry_3
_geom_torsion_site_symmetry_4
_geom_torsion_publ_flag
Pd1 N1 C1 C2 -178.1(6) . . . . ?
Pd1 N1 C5 C4 177.7(6) . . . . ?
Pd1 N1 C5 C6 -1.3(9) . . . . ?
Pd1 N2 C6 C5 -11.3(9) . . . . ?
Pd1 N2 C6 C7 166.2(5) . . . . ?
Pd1 N2 C12 N3 -163.2(6) . . . . ?
Pd1 N2 C12 C13 23.2(14) . . . . ?
N1 C1 C2 C3 -0.6(14) . . . . ?
N1 C5 C6 N2 8.6(11) . . . . ?
N1 C5 C6 C7 -168.3(8) . . . . ?
N2 C6 C7 N3 3.1(8) . . . . ?
N2 C6 C7 C8 -173.6(9) . . . . ?
N2 C12 C13 C14 79.7(11) . . . . ?
N2 C12 C13 C18 -103.2(11) . . . . ?
N3 C7 C8 C9 1.2(12) . . . . ?
N3 C12 C13 C14 -93.1(10) . . . . ?
N3 C12 C13 C18 84.0(11) . . . . ?
C1 N1 C5 C4 -1.0(12) . . . . ?
C1 N1 C5 C6 180.0(7) . . . . ?
C1 C2 C3 C4 1.3(14) . . . . ?
C2 C3 C4 C5 -1.9(13) . . . . ?
C3 C4 C5 N1 1.8(12) . . . . ?
C3 C4 C5 C6 -179.3(8) . . . . ?
C4 C5 C6 N2 -170.3(8) . . . . ?
C4 C5 C6 C7 12.8(15) . . . . ?
C5 N1 C1 C2 0.4(12) . . . . ?
C5 C6 C7 N3 -179.9(8) . . . . ?
C5 C6 C7 C8 3.5(17) . . . . ?
C6 N2 C12 N3 2.0(9) . . . . ?
C6 N2 C12 C13 -171.5(8) . . . . ?
C6 C7 C8 C9 177.5(10) . . . . ?
C7 N3 C11 C10 1.4(12) . . . . ?
C7 N3 C12 N2 -0.1(9) . . . . ?
C7 N3 C12 C13 174.0(7) . . . . ?
C7 C8 C9 C10 1.0(14) . . . . ?
C8 C9 C10 C11 -2.2(15) . . . . ?
C9 C10 C11 N3 0.9(14) . . . . ?
C11 N3 C7 C6 -179.9(7) . . . . ?
C11 N3 C7 C8 -2.4(11) . . . . ?
C11 N3 C12 N2 177.8(7) . . . . ?
C11 N3 C12 C13 -8.1(13) . . . . ?
C12 N2 C6 C5 179.2(7) . . . . ?
C12 N2 C6 C7 -3.3(9) . . . . ?
C12 N3 C7 C6 -1.8(9) . . . . ?
C12 N3 C7 C8 175.6(7) . . . . ?
C12 N3 C11 C10 -176.3(8) . . . . ?
C12 C13 C14 C15 179.1(8) . . . . ?
C12 C13 C18 Br1 2.6(12) . . . . ?
C12 C13 C18 C17 -179.2(8) . . . . ?
C13 C14 C15 C16 -0.4(14) . . . . ?
C14 C13 C18 Br1 179.7(6) . . . . ?
C14 C13 C18 C17 -2.0(13) . . . . ?
C14 C15 C16 C17 -1.0(17) . . . . ?
C15 C16 C17 C18 0.8(17) . . . . ?
C16 C17 C18 Br1 179.0(8) . . . . ?
C16 C17 C18 C13 0.7(15) . . . . ?
C18 C13 C14 C15 1.8(13) . . . . ?

loop_
_smtbx_masks_void_nr
_smtbx_masks_void_average_x
_smtbx_masks_void_average_y
_smtbx_masks_void_average_z
_smtbx_masks_void_volume
_smtbx_masks_void_count_electrons
_smtbx_masks_void_content
1 0.000 0.092 0.250 128.9 36.4 '1 dmf'
2 0.000 -0.092 0.750 128.9 37.5 '1 dmf'
3 0.500 0.408 0.750 128.9 37.5 '1 dmf'
4 0.500 0.592 0.250 128.9 36.4 '1 dmf'
